data_9001265
loop_
_publ_author_name
'Brigatti, M. F.'
'Davoli, P.'

_publ_section_title
;
 Crystal-structure refinement of 1M plutonic biotites
 sample M32 from a syenite in the Valle del Cervo pluton
;
_journal_name_full 'American Mineralogist'
_journal_page_first 305
_journal_page_last 313
_journal_volume 75
_journal_year 1990
_chemical_formula_sum 'Al Fe H2 K Mg2 O12 Si3'
_chemical_name_mineral Biotite
_space_group_IT_number 12
_symmetry_space_group_name_Hall '-C 2y'
_symmetry_space_group_name_H-M 'C 1 2/m 1'
_cell_angle_alpha 90
_cell_angle_beta 100.02
_cell_angle_gamma 90
_cell_length_a 5.346
_cell_length_b 9.252
_cell_length_c 10.238
_cell_formula_units_Z 2
_cell_volume 498.660
_database_code_amcsd 0001295
_exptl_crystal_density_diffrn 2.989
_cod_original_formula_sum 'Fe Mg2 K (Al Si3) O12 H2'
_cod_database_code 9001265

loop_
_space_group_symop_operation_xyz
x,y,z
1/2+x,1/2+y,z
x,-y,z
1/2+x,1/2-y,z
-x,y,-z
1/2-x,1/2+y,-z
-x,-y,-z
1/2-x,1/2-y,-z

loop_
_atom_site_aniso_label
_atom_site_aniso_U_11
_atom_site_aniso_U_22
_atom_site_aniso_U_33
_atom_site_aniso_U_12
_atom_site_aniso_U_13
_atom_site_aniso_U_23
Fe1 0.01460 0.00954 0.01133 0.00000 0.00430 0.00000
Mg2 0.00786 0.01171 0.01442 0.00000 0.00108 0.00000
K 0.03117 0.03643 0.03502 0.00000 0.00538 0.00000
Al 0.01039 0.00954 0.01184 0.00173 0.00134 0.00095
Si 0.01039 0.00954 0.01184 0.00173 0.00134 0.00095
O1 0.02429 0.02082 0.01493 0.00000 -0.00081 0.00000
O2 0.02148 0.02645 0.01648 -0.00271 0.00350 0.00000
O3 0.01797 0.01431 0.01390 0.00296 0.00108 -0.00331
O4 0.01825 0.01735 0.01802 0.00000 0.00780 0.00000

loop_
_atom_site_label
_atom_site_fract_x
_atom_site_fract_y
_atom_site_fract_z
_atom_site_occupancy
Fe1 0.00000 0.00000 0.50000 1.00000
Mg2 0.00000 0.33400 0.50000 1.00000
K 0.00000 0.50000 0.00000 1.00000
Al 0.07520 0.16740 0.22620 0.25000
Si 0.07520 0.16740 0.22620 0.75000
O1 0.02360 0.00000 0.16810 1.00000
O2 0.32210 0.23390 0.16950 1.00000
O3 0.13080 0.16730 0.39100 1.00000
O4 0.12930 0.50000 0.39600 1.00000
H 0.01000 0.50000 0.31500 1.00000

loop_
_cod_related_entry_id
_cod_related_entry_database
_cod_related_entry_code
1 AMCSD 0001295
